data_7057571
loop_
_publ_author_name
'Das, Manisha'
'Craig, Gavin A.'
'Escudero, Daniel'
'Murrie, Mark'
'Frontera, Antonio'
'Ray, Debashis'

_publ_section_title
;
 A family of [Cu2], [Cu4] and [Cu5] aggregates: alteration of reaction
 conditions, ancillary bridges and capping anions
;
_journal_issue 17
_journal_name_full 'New Journal of Chemistry'
_journal_page_first 14349
_journal_paper_doi 10.1039/C8NJ02131G
_journal_volume 42
_journal_year 2018
_chemical_formula_moiety 'C17 H28 Cu2 N4 O13, H2 O'
_chemical_formula_sum 'C17 H30 Cu2 N4 O14'
_chemical_formula_weight 641.55
_space_group_crystal_system monoclinic
_space_group_IT_number 14
_space_group_name_Hall '-P 2yn'
_space_group_name_H-M_alt 'P 1 21/n 1'
_symmetry_space_group_name_Hall '-P 2yn'
_symmetry_space_group_name_H-M 'P 1 21/n 1'
_atom_sites_solution_hydrogens mixed
_audit_creation_method SHELXL-2014/7
_audit_update_record
;
2018-03-07 deposited with the CCDC.
2018-07-17 downloaded from the CCDC.
;
_cell_angle_alpha 90
_cell_angle_beta 95.851(4)
_cell_angle_gamma 90
_cell_formula_units_Z 4
_cell_length_a 9.4758(14)
_cell_length_b 8.9390(13)
_cell_length_c 28.633(4)
_cell_measurement_reflns_used 27569
_cell_measurement_temperature 293(2)
_cell_measurement_theta_max 26.385
_cell_measurement_theta_min 1.430
_cell_volume 2412.7(6)
_computing_cell_refinement 'Bruker SMART'
_computing_data_collection 'Bruker SMART'
_computing_data_reduction 'Bruker SAINT'
_computing_molecular_graphics Diamond
_computing_publication_material 'SHELXL-2014 (Sheldrick, 2014), PLATON (Spek, 2009)'
_computing_structure_refinement 'SHELXL-2014/7 (Sheldrick, 2014)'
_computing_structure_solution 'SHELXS-2014/7 (Sheldrick, 2014)'
_diffrn_ambient_temperature 293(2)
_diffrn_measured_fraction_theta_full 0.994
_diffrn_measured_fraction_theta_max 0.971
_diffrn_measurement_device_type 'CCD area detector'
_diffrn_measurement_method '\f and \w scans'
_diffrn_radiation_type MoK\a
_diffrn_radiation_wavelength 0.71073
_diffrn_reflns_av_R_equivalents 0.1097
_diffrn_reflns_av_unetI/netI 0.0699
_diffrn_reflns_Laue_measured_fraction_full 0.994
_diffrn_reflns_Laue_measured_fraction_max 0.971
_diffrn_reflns_limit_h_max 11
_diffrn_reflns_limit_h_min -11
_diffrn_reflns_limit_k_max 10
_diffrn_reflns_limit_k_min -11
_diffrn_reflns_limit_l_max 33
_diffrn_reflns_limit_l_min -35
_diffrn_reflns_number 27569
_diffrn_reflns_point_group_measured_fraction_full 0.994
_diffrn_reflns_point_group_measured_fraction_max 0.971
_diffrn_reflns_theta_full 25.242
_diffrn_reflns_theta_max 26.385
_diffrn_reflns_theta_min 1.430
_diffrn_source 'fine focus sealed tube'
_exptl_absorpt_coefficient_mu 1.842
_exptl_absorpt_correction_T_max 0.718
_exptl_absorpt_correction_T_min 0.556
_exptl_absorpt_correction_type multi-scan
_exptl_absorpt_process_details 'SADABS (Sheldrick, 1997)'
_exptl_crystal_colour green
_exptl_crystal_density_diffrn 1.766
_exptl_crystal_density_method 'not measured'
_exptl_crystal_description block
_exptl_crystal_F_000 1320
_exptl_crystal_size_max 0.37
_exptl_crystal_size_mid 0.27
_exptl_crystal_size_min 0.18
_refine_diff_density_max 2.111
_refine_diff_density_min -2.075
_refine_diff_density_rms 0.162
_refine_ls_extinction_method none
_refine_ls_goodness_of_fit_ref 1.138
_refine_ls_hydrogen_treatment mixed
_refine_ls_matrix_type full
_refine_ls_number_parameters 368
_refine_ls_number_reflns 4802
_refine_ls_number_restraints 12
_refine_ls_restrained_S_all 1.140
_refine_ls_R_factor_all 0.1068
_refine_ls_R_factor_gt 0.0875
_refine_ls_shift/su_max 0.009
_refine_ls_shift/su_mean 0.0009
_refine_ls_structure_factor_coef Fsqd
_refine_ls_weighting_details 'w=1/[\s^2^(Fo^2^)+(0.0489P)^2^+32.0973P] where P=(Fo^2^+2Fc^2^)/3'
_refine_ls_weighting_scheme calc
_refine_ls_wR_factor_gt 0.1963
_refine_ls_wR_factor_ref 0.2050
_reflns_Friedel_coverage 0.000
_reflns_number_gt 3875
_reflns_number_total 4802
_reflns_threshold_expression 'I > 2\s(I)'
_cod_data_source_file c8nj02131g2.cif
_cod_data_source_block Complex1
_cod_depositor_comments 'Adding full bibliography for 7057571--7057573.cif.'
_cod_database_code 7057571
_shelx_shelxl_version_number 2014/7
_shelx_space_group_comment
;
The symmetry employed for this shelxl refinement is uniquely defined
by the following loop, which should always be used as a source of
symmetry information in preference to the above space-group names.
They are only intended as comments.
;

loop_
_space_group_symop_operation_xyz
'x, y, z'
'-x+1/2, y+1/2, -z+1/2'
'-x, -y, -z'
'x-1/2, -y-1/2, z-1/2'

loop_
_atom_site_label
_atom_site_type_symbol
_atom_site_fract_x
_atom_site_fract_y
_atom_site_fract_z
_atom_site_U_iso_or_equiv
_atom_site_adp_type
_atom_site_occupancy
_atom_site_site_symmetry_order
_atom_site_calc_flag
_atom_site_refinement_flags_posn
_atom_site_refinement_flags_adp
_atom_site_refinement_flags_occupancy
_atom_site_disorder_assembly
_atom_site_disorder_group
O1W O 1.2249(6) -0.2933(7) 0.0096(2) 0.0275(13) Uani 1 1 d D . . . .
O13 O 0.2842(9) 0.3853(8) 0.2090(2) 0.055(2) Uani 1 1 d D . . . .
H13B H 0.2559 0.4712 0.2044 0.082 Uiso 0.75 1 calc R U P A 1
H13A H 0.2587 0.4575 0.1926 0.082 Uiso 0.25 1 calc R U P B 2
C17 C 0.9001(9) -0.4058(9) 0.0684(3) 0.0276(18) Uani 1 1 d . . . . .
H17A H 0.9717 -0.3790 0.0931 0.041 Uiso 1 1 calc R U . . .
H17B H 0.9444 -0.4432 0.0421 0.041 Uiso 1 1 calc R U . . .
H17C H 0.8399 -0.4817 0.0794 0.041 Uiso 1 1 calc R U . . .
C16A C 0.1913(19) 0.3433(17) 0.1698(5) 0.034(3) Uani 0.5 1 d D . P . .
H16A H 0.2351 0.3620 0.1412 0.040 Uiso 0.5 1 calc R U P . .
H16B H 0.1048 0.4018 0.1687 0.040 Uiso 0.5 1 calc R U P . .
C16B C 0.1753(18) 0.2960(18) 0.2125(5) 0.034(3) Uani 0.5 1 d D . P . .
H16C H 0.0896 0.3558 0.2114 0.040 Uiso 0.5 1 calc R U P . .
H16D H 0.1875 0.2459 0.2427 0.040 Uiso 0.5 1 calc R U P . .
C15A C 0.0532(15) 0.130(2) 0.1302(4) 0.029(3) Uani 0.5 1 d D . P . .
H15A H 0.0173 0.0296 0.1344 0.034 Uiso 0.5 1 calc R U P . .
H15B H -0.0262 0.1983 0.1253 0.034 Uiso 0.5 1 calc R U P . .
C15B C 0.1408(18) 0.2577(17) 0.1260(5) 0.029(3) Uani 0.5 1 d D . P . .
H15C H 0.0528 0.3139 0.1220 0.034 Uiso 0.5 1 calc R U P . .
H15D H 0.2194 0.3256 0.1233 0.034 Uiso 0.5 1 calc R U P . .
C14 C 0.0753(11) 0.1371(14) 0.2156(4) 0.054(3) Uani 1 1 d . . . . .
H14A H -0.0085 0.1977 0.2150 0.081 Uiso 1 1 calc R U . . .
H14B H 0.0490 0.0334 0.2136 0.081 Uiso 1 1 calc R U . . .
H14C H 0.1346 0.1547 0.2443 0.081 Uiso 1 1 calc R U . . .
H2 H 0.309(9) -0.101(9) 0.036(4) 0.06(4) Uiso 1 1 d D . . . .
H4 H 0.633(15) -0.121(12) -0.007(5) 0.12(6) Uiso 1 1 d D . . . .
H12 H 1.051(5) -0.213(13) -0.001(4) 0.07(4) Uiso 1 1 d D . . . .
H3 H 0.0943 0.1435 0.0638 0.09(5) Uiso 1 1 d D . . . .
H11A H 0.409(7) -0.376(8) 0.1059(11) 0.010(13) Uiso 1 1 d D . . . .
H11B H 0.483(6) -0.456(5) 0.074(3) 0.010(13) Uiso 1 1 d D . . . .
H1WA H 1.285(7) -0.319(10) 0.032(2) 0.03(3) Uiso 1 1 d D . . . .
H1WB H 1.266(10) -0.315(12) -0.014(2) 0.06(3) Uiso 1 1 d D . . . .
Cu1 Cu 0.31938(10) 0.02745(11) 0.10834(3) 0.0228(3) Uani 1 1 d . . . . .
Cu2 Cu 0.54388(10) -0.12971(11) 0.06729(3) 0.0228(3) Uani 1 1 d . . . . .
O2 O 0.3641(6) -0.0311(6) 0.04623(18) 0.0222(12) Uani 1 1 d D . . . .
O1 O 0.4904(5) -0.0823(6) 0.12811(17) 0.0214(11) Uani 1 1 d . . . . .
O4 O 0.5909(6) -0.1931(6) 0.00577(19) 0.0218(11) Uani 1 1 d D . . . .
O3 O 0.1401 0.1350 0.0905 0.0280(13) Uani 1 1 d D . . . .
N1 N 0.2905(7) 0.0896(7) 0.1711(2) 0.0234(14) Uani 1 1 d . . . . .
O5 O 0.4640(6) 0.2489(6) 0.10041(19) 0.0283(13) Uani 1 1 d . . . . .
O6 O 0.6484(6) 0.1360(7) 0.0751(2) 0.0314(13) Uani 1 1 d . . . . .
N2 N 0.7271(7) -0.2061(8) 0.0907(2) 0.0224(14) Uani 1 1 d . . . . .
O8 O 0.1810(6) -0.2033(7) 0.1180(2) 0.0307(13) Uani 1 1 d . . . . .
O11 O 0.4278(6) -0.3831(7) 0.0777(2) 0.0283(13) Uani 1 1 d D . . . .
N3 N 0.5786(8) 0.2512(8) 0.0812(2) 0.0278(16) Uani 1 1 d . . . . .
O10 O 0.1093(7) -0.2897(9) 0.1828(2) 0.0435(17) Uani 1 1 d . . . . .
O9 O 0.3207(6) -0.3445(7) 0.1638(2) 0.0366(15) Uani 1 1 d . . . . .
O7 O 0.6239(6) 0.3754(7) 0.0674(2) 0.0307(13) Uani 1 1 d . . . . .
C1 C 0.5720(8) -0.0725(9) 0.1685(3) 0.0230(17) Uani 1 1 d . . . . .
C5 C 0.7903(9) -0.1302(9) 0.2170(3) 0.0272(18) Uani 1 1 d . . . . .
H5 H 0.8809 -0.1712 0.2197 0.033 Uiso 1 1 calc R U . . .
O12 O 0.9662(6) -0.1782(8) -0.0039(2) 0.0353(15) Uani 1 1 d D . . . .
C8 C 0.7807(8) -0.1990(9) 0.1341(3) 0.0245(17) Uani 1 1 d . . . . .
H8 H 0.8709 -0.2388 0.1414 0.029 Uiso 1 1 calc R U . . .
C9 C 0.3812(9) 0.0699(9) 0.2074(3) 0.0258(18) Uani 1 1 d . . . . .
H9 H 0.3566 0.1063 0.2359 0.031 Uiso 1 1 calc R U . . .
N4 N 0.2037(7) -0.2780(8) 0.1552(2) 0.0267(15) Uani 1 1 d . . . . .
C12 C 0.9041(8) -0.1385(9) 0.0379(3) 0.0262(18) Uani 1 1 d . . . . .
H12A H 0.8468 -0.0492 0.0322 0.031 Uiso 1 1 calc R U . . .
H12B H 0.9785 -0.1167 0.0628 0.031 Uiso 1 1 calc R U . . .
C3 C 0.6042(9) -0.0071(10) 0.2507(3) 0.0282(18) Uani 1 1 d . . . . .
H3A H 0.5682 0.0346 0.2768 0.034 Uiso 1 1 calc R U . . .
C2 C 0.5186(8) -0.0040(8) 0.2080(3) 0.0223(16) Uani 1 1 d . . . . .
C11 C 0.6968(8) -0.3087(9) 0.0125(3) 0.0225(16) Uani 1 1 d . . . . .
H11C H 0.7418 -0.3220 -0.0161 0.027 Uiso 1 1 calc R U . . .
H11D H 0.6520 -0.4024 0.0196 0.027 Uiso 1 1 calc R U . . .
C4 C 0.7392(10) -0.0685(10) 0.2568(3) 0.0313(19) Uani 1 1 d . . . . .
C10 C 0.8107(8) -0.2670(9) 0.0534(3) 0.0241(17) Uani 1 1 d . . . . .
C6 C 0.7100(8) -0.1326(9) 0.1730(3) 0.0243(17) Uani 1 1 d . . . . .
C13 C 0.1571(9) 0.1780(10) 0.1735(3) 0.0284(19) Uani 1 1 d D . . . .
C7 C 0.8273(11) -0.0660(12) 0.3037(3) 0.045(2) Uani 1 1 d . . . . .
H7A H 0.8778 0.0270 0.3073 0.067 Uiso 1 1 calc R U . . .
H7B H 0.8938 -0.1473 0.3053 0.067 Uiso 1 1 calc R U . . .
H7C H 0.7665 -0.0762 0.3283 0.067 Uiso 1 1 calc R U . . .

loop_
_atom_site_aniso_label
_atom_site_aniso_U_11
_atom_site_aniso_U_22
_atom_site_aniso_U_33
_atom_site_aniso_U_23
_atom_site_aniso_U_13
_atom_site_aniso_U_12
O1W 0.030(3) 0.033(3) 0.020(3) -0.001(3) 0.004(3) 0.006(3)
O13 0.088(6) 0.032(4) 0.045(4) 0.002(3) 0.013(4) 0.005(4)
C17 0.037(5) 0.024(4) 0.022(4) -0.001(3) 0.004(3) 0.012(4)
C16A 0.051(8) 0.029(7) 0.023(6) 0.002(5) 0.013(5) 0.009(6)
C16B 0.051(8) 0.029(7) 0.023(6) 0.002(5) 0.013(5) 0.009(6)
C15A 0.034(6) 0.038(7) 0.017(6) 0.004(5) 0.012(5) 0.010(5)
C15B 0.034(6) 0.038(7) 0.017(6) 0.004(5) 0.012(5) 0.010(5)
C14 0.041(6) 0.063(7) 0.060(7) 0.017(6) 0.014(5) 0.011(5)
Cu1 0.0290(5) 0.0241(5) 0.0156(5) 0.0000(4) 0.0034(4) 0.0058(4)
Cu2 0.0285(5) 0.0250(5) 0.0148(5) 0.0009(4) 0.0025(4) 0.0064(4)
O2 0.028(3) 0.023(3) 0.016(3) 0.001(2) 0.002(2) 0.002(2)
O1 0.026(3) 0.024(3) 0.013(3) 0.001(2) 0.001(2) 0.002(2)
O4 0.024(3) 0.020(3) 0.021(3) 0.001(2) 0.001(2) 0.005(2)
O3 0.033(3) 0.036(3) 0.016(3) 0.000(2) 0.004(2) 0.011(3)
N1 0.034(4) 0.020(3) 0.017(3) 0.002(3) 0.010(3) 0.004(3)
O5 0.032(3) 0.028(3) 0.026(3) 0.001(3) 0.010(2) -0.002(2)
O6 0.034(3) 0.027(3) 0.033(3) 0.000(3) 0.005(3) 0.006(3)
N2 0.028(3) 0.026(4) 0.013(3) 0.001(3) 0.002(3) 0.000(3)
O8 0.040(3) 0.026(3) 0.026(3) 0.005(3) 0.002(3) -0.002(3)
O11 0.038(3) 0.025(3) 0.022(3) -0.003(3) 0.005(3) 0.010(3)
N3 0.041(4) 0.024(4) 0.017(3) -0.005(3) -0.003(3) -0.002(3)
O10 0.040(4) 0.064(5) 0.028(3) 0.012(3) 0.012(3) 0.009(3)
O9 0.035(3) 0.043(4) 0.032(3) 0.011(3) 0.006(3) 0.011(3)
O7 0.038(3) 0.025(3) 0.029(3) 0.003(3) 0.007(3) -0.005(3)
C1 0.033(4) 0.017(4) 0.018(4) 0.005(3) 0.000(3) -0.006(3)
C5 0.036(4) 0.024(4) 0.021(4) 0.002(3) 0.001(3) -0.004(4)
O12 0.035(4) 0.047(4) 0.025(3) 0.009(3) 0.007(3) 0.013(3)
C8 0.029(4) 0.017(4) 0.028(5) 0.006(3) 0.004(3) 0.008(3)
C9 0.044(5) 0.019(4) 0.015(4) 0.000(3) 0.005(3) -0.003(3)
N4 0.032(4) 0.028(4) 0.020(4) 0.003(3) 0.003(3) 0.002(3)
C12 0.027(4) 0.024(4) 0.029(4) 0.003(4) 0.009(3) 0.008(3)
C3 0.036(4) 0.027(5) 0.022(4) -0.003(3) 0.006(3) 0.000(4)
C2 0.036(4) 0.015(4) 0.016(4) 0.003(3) 0.007(3) -0.003(3)
C11 0.028(4) 0.020(4) 0.019(4) 0.003(3) 0.003(3) 0.010(3)
C4 0.043(5) 0.032(5) 0.017(4) 0.006(4) -0.004(4) 0.001(4)
C10 0.027(4) 0.026(4) 0.020(4) 0.001(3) 0.005(3) 0.008(3)
C6 0.029(4) 0.024(4) 0.019(4) -0.002(3) 0.000(3) 0.000(3)
C13 0.037(5) 0.031(5) 0.018(4) 0.001(3) 0.004(3) 0.011(4)
C7 0.057(6) 0.052(6) 0.023(5) -0.003(4) -0.008(4) 0.008(5)

loop_
_atom_type_symbol
_atom_type_description
_atom_type_scat_dispersion_real
_atom_type_scat_dispersion_imag
_atom_type_scat_source
C C 0.0033 0.0016 'International Tables Vol C Tables 4.2.6.8 and 6.1.1.4'
H H 0.0000 0.0000 'International Tables Vol C Tables 4.2.6.8 and 6.1.1.4'
N N 0.0061 0.0033 'International Tables Vol C Tables 4.2.6.8 and 6.1.1.4'
O O 0.0106 0.0060 'International Tables Vol C Tables 4.2.6.8 and 6.1.1.4'
Cu Cu 0.3201 1.2651 'International Tables Vol C Tables 4.2.6.8 and 6.1.1.4'

loop_
_geom_angle_atom_site_label_1
_geom_angle_atom_site_label_2
_geom_angle_atom_site_label_3
_geom_angle
C16B O13 C16A 57.8(11)
O13 C16A C13 108.9(10)
O13 C16B C13 113.1(11)
O3 C15A C13 104.4(9)
O3 C15B C13 104.8(9)
N1 Cu1 O1 93.9(2)
N1 Cu1 O2 175.5(3)
O1 Cu1 O2 82.9(2)
N1 Cu1 O3 84.3(2)
O1 Cu1 O3 177.26(16)
O2 Cu1 O3 99.05(16)
N1 Cu1 O5 89.3(2)
O1 Cu1 O5 88.7(2)
O2 Cu1 O5 87.5(2)
O3 Cu1 O5 93.33(14)
N1 Cu1 O8 90.5(2)
O1 Cu1 O8 89.0(2)
O2 Cu1 O8 92.6(2)
O3 Cu1 O8 89.02(14)
O5 Cu1 O8 177.6(2)
N1 Cu1 Cu2 134.3(2)
O1 Cu1 Cu2 40.78(15)
O2 Cu1 Cu2 42.25(16)
O3 Cu1 Cu2 141.27(5)
O5 Cu1 Cu2 84.98(14)
O8 Cu1 Cu2 93.47(14)
O1 Cu2 N2 94.3(2)
O1 Cu2 O4 175.5(2)
N2 Cu2 O4 86.0(2)
O1 Cu2 O2 83.0(2)
N2 Cu2 O2 173.8(3)
O4 Cu2 O2 97.2(2)
O1 Cu2 O11 86.2(2)
N2 Cu2 O11 91.7(2)
O4 Cu2 O11 89.3(2)
O2 Cu2 O11 93.7(2)
O1 Cu2 O6 81.5(2)
N2 Cu2 O6 88.4(2)
O4 Cu2 O6 103.1(2)
O2 Cu2 O6 85.8(2)
O11 Cu2 O6 167.58(19)
O1 Cu2 Cu1 41.26(15)
N2 Cu2 Cu1 134.87(19)
O4 Cu2 Cu1 138.96(16)
O2 Cu2 Cu1 41.81(15)
O11 Cu2 Cu1 92.30(13)
O6 Cu2 Cu1 79.00(13)
Cu1 O2 Cu2 95.9(2)
C1 O1 Cu2 128.6(5)
C1 O1 Cu1 128.3(5)
Cu2 O1 Cu1 98.0(2)
C11 O4 Cu2 107.9(4)
C15A O3 C15B 57.5(9)
C15A O3 Cu1 108.7(6)
C15B O3 Cu1 103.8(6)
C9 N1 C13 122.0(7)
C9 N1 Cu1 124.4(6)
C13 N1 Cu1 113.3(5)
N3 O5 Cu1 124.8(5)
N3 O6 Cu2 124.8(5)
C8 N2 C10 121.2(6)
C8 N2 Cu2 124.7(5)
C10 N2 Cu2 113.9(5)
N4 O8 Cu1 119.4(5)
O6 N3 O5 122.6(7)
O6 N3 O7 118.6(7)
O5 N3 O7 118.9(7)
O1 C1 C6 120.5(7)
O1 C1 C2 119.8(7)
C6 C1 C2 119.6(7)
C4 C5 C6 122.5(8)
N2 C8 C6 125.3(7)
N1 C9 C2 126.2(7)
O8 N4 O10 120.4(7)
O8 N4 O9 119.2(6)
O10 N4 O9 120.4(7)
O12 C12 C10 110.7(7)
C4 C3 C2 124.2(8)
C3 C2 C1 117.7(7)
C3 C2 C9 117.1(7)
C1 C2 C9 125.2(7)
O4 C11 C10 110.5(6)
C3 C4 C5 116.5(8)
C3 C4 C7 121.7(8)
C5 C4 C7 121.8(8)
N2 C10 C17 114.2(6)
N2 C10 C12 107.2(6)
C17 C10 C12 111.4(6)
N2 C10 C11 104.3(6)
C17 C10 C11 109.8(7)
C12 C10 C11 109.7(6)
C5 C6 C1 119.3(7)
C5 C6 C8 115.9(7)
C1 C6 C8 124.8(7)
N1 C13 C16A 108.8(9)
N1 C13 C15B 102.3(8)
C16A C13 C15B 59.1(8)
N1 C13 C16B 111.3(9)
C16A C13 C16B 51.1(10)
C15B C13 C16B 108.7(10)
N1 C13 C14 113.9(7)
C16A C13 C14 114.5(9)
C15B C13 C14 142.4(9)
C16B C13 C14 67.9(8)
N1 C13 C15A 106.4(8)
C16A C13 C15A 109.5(10)
C15B C13 C15A 54.8(10)
C16B C13 C15A 141.5(11)
C14 C13 C15A 103.2(8)

loop_
_geom_bond_atom_site_label_1
_geom_bond_atom_site_label_2
_geom_bond_distance
O13 C16B 1.316(16)
O13 C16A 1.405(16)
C17 C10 1.539(11)
C16A C13 1.519(17)
C16B C13 1.531(16)
C15A O3 1.468(13)
C15A C13 1.565(16)
C15B O3 1.494(14)
C15B C13 1.530(15)
C14 C13 1.540(13)
Cu1 N1 1.927(6)
Cu1 O1 1.929(5)
Cu1 O2 1.942(5)
Cu1 O3 1.9732(10)
Cu1 O5 2.432(6)
Cu1 O8 2.475(6)
Cu1 Cu2 2.8967(13)
Cu2 O1 1.910(5)
Cu2 N2 1.921(6)
Cu2 O4 1.945(5)
Cu2 O2 1.958(5)
Cu2 O11 2.549(6)
Cu2 O6 2.574(6)
O1 C1 1.328(9)
O4 C11 1.440(9)
N1 C9 1.292(10)
N1 C13 1.499(10)
O5 N3 1.266(9)
O6 N3 1.246(9)
N2 C8 1.294(10)
N2 C10 1.497(9)
O8 N4 1.256(8)
N3 O7 1.268(9)
O10 N4 1.258(9)
O9 N4 1.261(9)
C1 C6 1.407(11)
C1 C2 1.422(11)
C5 C4 1.395(12)
C5 C6 1.403(11)
O12 C12 1.431(9)
C8 C6 1.482(11)
C9 C2 1.459(11)
C12 C10 1.543(11)
C3 C4 1.387(12)
C3 C2 1.398(11)
C11 C10 1.553(11)
C4 C7 1.507(12)
